data_7013633
loop_
_publ_author_name
'Gregorio S\'anchez'
'Joaqu\'in Garc\'ia'
'David Meseguer'
'Jos\'e L. Serrano'
'Luis Garc\'ia'
'Jos\'e P\'erez'
'Gregorio L\'opez'

_publ_section_title
;
 Synthesis and characterisation of cyclometallated palladium(II)
 complexes with phosphine--carboxylate and phosphine--amide ligands
;
_journal_issue 24
_journal_name_full 'Dalton Trans.'
_journal_page_first 4709
_journal_page_last 4717
_journal_paper_doi 10.1039/b310843k
_journal_year 2003
_chemical_formula_moiety 'C32 H22 N O2 P Pd, 2(C H Cl3)'
_chemical_formula_sum 'C34 H24 Cl6 N O2 P Pd'
_chemical_formula_weight 828.61
_chemical_name_systematic
;
?
;
_space_group_IT_number 2
_symmetry_cell_setting triclinic
_symmetry_space_group_name_Hall '-P 1'
_symmetry_space_group_name_H-M 'P -1'
_atom_sites_solution_hydrogens geom
_atom_sites_solution_primary direct
_atom_sites_solution_secondary difmap
_audit_creation_method SHELXL-97
_cell_angle_alpha 95.713(1)
_cell_angle_beta 99.574(1)
_cell_angle_gamma 95.302(1)
_cell_formula_units_Z 2
_cell_length_a 8.7881(7)
_cell_length_b 10.5776(8)
_cell_length_c 17.9300(14)
_cell_measurement_temperature 100(2)
_cell_volume 1625.2(2)
_computing_structure_refinement 'SHELXL-97 (Sheldrick, 1997)'
_computing_structure_solution 'SHELXS-97 (Sheldrick, 1990)'
_diffrn_ambient_temperature 100(2)
_diffrn_measured_fraction_theta_full 0.000
_diffrn_measured_fraction_theta_max 0.910
_diffrn_radiation_monochromator graphite
_diffrn_radiation_source 'fine-focus sealed tube'
_diffrn_radiation_type MoK\a
_diffrn_radiation_wavelength 0.71073
_diffrn_reflns_av_R_equivalents 0.0196
_diffrn_reflns_av_sigmaI/netI 0.0257
_diffrn_reflns_limit_h_max 11
_diffrn_reflns_limit_h_min -11
_diffrn_reflns_limit_k_max 13
_diffrn_reflns_limit_k_min -13
_diffrn_reflns_limit_l_max 23
_diffrn_reflns_limit_l_min -23
_diffrn_reflns_number 18989
_diffrn_reflns_theta_full 0.50
_diffrn_reflns_theta_max 28.17
_diffrn_reflns_theta_min 1.95
_exptl_absorpt_coefficient_mu 1.148
_exptl_absorpt_correction_T_max 0.9138
_exptl_absorpt_correction_T_min 0.8288
_exptl_absorpt_correction_type SADABS
_exptl_crystal_colour colourless
_exptl_crystal_density_diffrn 1.693
_exptl_crystal_density_method 'not measured'
_exptl_crystal_description block
_exptl_crystal_F_000 828
_exptl_crystal_size_max 0.17
_exptl_crystal_size_mid 0.17
_exptl_crystal_size_min 0.08
_refine_diff_density_max 4.779
_refine_diff_density_min -1.959
_refine_diff_density_rms 0.161
_refine_ls_extinction_method none
_refine_ls_goodness_of_fit_ref 0.876
_refine_ls_hydrogen_treatment mixed
_refine_ls_matrix_type full
_refine_ls_number_parameters 406
_refine_ls_number_reflns 7258
_refine_ls_number_restraints 0
_refine_ls_restrained_S_all 0.876
_refine_ls_R_factor_all 0.0631
_refine_ls_R_factor_gt 0.0613
_refine_ls_shift/su_max 0.000
_refine_ls_shift/su_mean 0.000
_refine_ls_structure_factor_coef Fsqd
_refine_ls_weighting_details 'calc w=1/[\s^2^(Fo^2^)+(0.0868P)^2^+18.0980P] where P=(Fo^2^+2Fc^2^)/3'
_refine_ls_weighting_scheme calc
_refine_ls_wR_factor_gt 0.1551
_refine_ls_wR_factor_ref 0.1567
_reflns_number_gt 7003
_reflns_number_total 7258
_reflns_threshold_expression >2sigma(I)
_cod_data_source_file b310843k.txt
_cod_data_source_block compound_11
_cod_original_sg_symbol_H-M P-1
_cod_database_code 7013633

loop_
_symmetry_equiv_pos_as_xyz
'x, y, z'
'-x, -y, -z'

loop_
_atom_site_label
_atom_site_type_symbol
_atom_site_fract_x
_atom_site_fract_y
_atom_site_fract_z
_atom_site_U_iso_or_equiv
_atom_site_adp_type
_atom_site_occupancy
_atom_site_symmetry_multiplicity
_atom_site_calc_flag
_atom_site_refinement_flags
_atom_site_disorder_assembly
_atom_site_disorder_group
Pd1 Pd 0.69167(4) 0.56908(3) 0.719599(18) 0.01456(11) Uani 1 1 d . . .
P1 P 0.60979(13) 0.54500(11) 0.82875(6) 0.0149(2) Uani 1 1 d . . .
N1 N 0.7725(5) 0.5927(4) 0.6186(2) 0.0214(8) Uani 1 1 d . . .
O1 O 0.8482(4) 0.7240(3) 0.77102(19) 0.0208(7) Uani 1 1 d . . .
O2 O 1.0224(4) 0.8369(4) 0.8623(2) 0.0259(7) Uani 1 1 d . . .
C20 C 0.5672(5) 0.4156(5) 0.6554(3) 0.0194(9) Uani 1 1 d . . .
C7 C 0.8917(5) 0.7802(4) 0.8390(3) 0.0182(9) Uani 1 1 d . . .
C10 C 0.8375(6) 0.3618(5) 0.9988(3) 0.0239(10) Uani 1 1 d . . .
H10 H 0.8791 0.3803 1.0504 0.029 Uiso 1 1 calc R . .
C6 C 0.7769(5) 0.7854(4) 0.8939(2) 0.0161(8) Uani 1 1 d . . .
C21 C 0.4586(6) 0.3215(5) 0.6701(3) 0.0230(9) Uani 1 1 d . . .
H21 H 0.4291 0.3270 0.7177 0.028 Uiso 1 1 calc R . .
C18 C 0.1716(6) 0.3924(5) 0.8483(3) 0.0286(11) Uani 1 1 d . . .
H18 H 0.1252 0.3276 0.8712 0.034 Uiso 1 1 calc R . .
C16 C 0.1483(6) 0.5642(5) 0.7711(3) 0.0295(11) Uani 1 1 d . . .
H16 H 0.0863 0.6153 0.7427 0.035 Uiso 1 1 calc R . .
C11 C 0.8463(5) 0.2424(4) 0.9608(3) 0.0208(9) Uani 1 1 d . . .
H11 H 0.8939 0.1808 0.9870 0.025 Uiso 1 1 calc R . .
C8 C 0.7025(5) 0.4270(4) 0.8824(2) 0.0153(8) Uani 1 1 d . . .
C12 C 0.7840(6) 0.2147(5) 0.8839(3) 0.0241(10) Uani 1 1 d . . .
H12 H 0.7892 0.1344 0.8587 0.029 Uiso 1 1 calc R . .
C32 C 0.6048(5) 0.4017(5) 0.5807(3) 0.0196(9) Uani 1 1 d . . .
C23 C 0.4315(6) 0.2058(5) 0.5436(3) 0.0283(11) Uani 1 1 d . . .
H23 H 0.3877 0.1363 0.5083 0.034 Uiso 1 1 calc R . .
C31 C 0.7121(5) 0.4963(5) 0.5616(3) 0.0204(9) Uani 1 1 d . . .
C5 C 0.8024(6) 0.8931(4) 0.9479(3) 0.0205(9) Uani 1 1 d . . .
H5 H 0.8869 0.9533 0.9486 0.025 Uiso 1 1 calc R . .
C22 C 0.3918(6) 0.2185(5) 0.6155(3) 0.0268(10) Uani 1 1 d . . .
H22 H 0.3195 0.1576 0.6277 0.032 Uiso 1 1 calc R . .
C19 C 0.3338(6) 0.4122(5) 0.8572(3) 0.0227(9) Uani 1 1 d . . .
H19 H 0.3953 0.3616 0.8863 0.027 Uiso 1 1 calc R . .
C1 C 0.6505(5) 0.6933(4) 0.8936(2) 0.0156(8) Uani 1 1 d . . .
C13 C 0.7141(6) 0.3068(4) 0.8444(3) 0.0221(9) Uani 1 1 d . . .
H13 H 0.6748 0.2886 0.7926 0.027 Uiso 1 1 calc R . .
C26 C 0.6849(6) 0.3866(5) 0.4340(3) 0.0281(11) Uani 1 1 d . . .
H26 H 0.7109 0.3811 0.3857 0.034 Uiso 1 1 calc R . .
C27 C 0.7542(6) 0.4921(5) 0.4890(3) 0.0244(10) Uani 1 1 d . . .
C15 C 0.3084(6) 0.5840(5) 0.7786(3) 0.0228(9) Uani 1 1 d . . .
H15 H 0.3539 0.6478 0.7547 0.027 Uiso 1 1 calc R . .
C3 C 0.5798(6) 0.8212(5) 0.9999(3) 0.0221(9) Uani 1 1 d . . .
H3 H 0.5138 0.8328 1.0349 0.027 Uiso 1 1 calc R . .
C30 C 0.8732(6) 0.6858(5) 0.6045(3) 0.0244(10) Uani 1 1 d . . .
H30 H 0.9133 0.7519 0.6430 0.029 Uiso 1 1 calc R . .
C17 C 0.0807(6) 0.4679(6) 0.8061(3) 0.0305(12) Uani 1 1 d . . .
H17 H -0.0268 0.4543 0.8009 0.037 Uiso 1 1 calc R . .
C2 C 0.5539(5) 0.7141(4) 0.9478(3) 0.0197(9) Uani 1 1 d . . .
H2 H 0.4704 0.6536 0.9484 0.024 Uiso 1 1 calc R . .
C14 C 0.4014(5) 0.5085(4) 0.8220(3) 0.0178(8) Uani 1 1 d . . .
C9 C 0.7662(6) 0.4539(5) 0.9594(3) 0.0209(9) Uani 1 1 d . . .
H9 H 0.7611 0.5340 0.9848 0.025 Uiso 1 1 calc R . .
C29 C 0.9201(6) 0.6874(5) 0.5340(3) 0.0295(11) Uani 1 1 d . . .
H29 H 0.9915 0.7531 0.5263 0.035 Uiso 1 1 calc R . .
C24 C 0.5385(6) 0.2991(5) 0.5249(3) 0.0240(10) Uani 1 1 d . . .
C4 C 0.7050(6) 0.9130(5) 1.0005(3) 0.0226(9) Uani 1 1 d . . .
H4 H 0.7229 0.9862 1.0355 0.027 Uiso 1 1 calc R . .
C25 C 0.5826(6) 0.2948(6) 0.4506(3) 0.0297(11) Uani 1 1 d . . .
H25 H 0.5398 0.2274 0.4135 0.036 Uiso 1 1 calc R . .
C28 C 0.8611(6) 0.5922(6) 0.4763(3) 0.0297(11) Uani 1 1 d . . .
H28 H 0.8912 0.5934 0.4290 0.036 Uiso 1 1 calc R . .
Cl1 Cl 0.23185(18) 0.88718(13) 0.67627(8) 0.0359(3) Uani 1 1 d . . .
Cl2 Cl 0.2163(2) 1.10473(16) 0.78332(10) 0.0489(4) Uani 1 1 d . . .
Cl3 Cl 0.45107(19) 0.94138(19) 0.81828(11) 0.0506(4) Uani 1 1 d . . .
C33 C 0.2586(7) 0.9483(5) 0.7730(3) 0.0310(11) Uani 1 1 d . . .
H33 H 0.1885 0.8962 0.7979 0.037 Uiso 1 1 calc R . .
Cl4 Cl 0.2352(3) 0.00413(17) 0.31040(11) 0.0559(5) Uani 1 1 d . . .
Cl5 Cl 0.0743(3) -0.2460(2) 0.32560(14) 0.0675(6) Uani 1 1 d . . .
Cl6 Cl 0.1344(3) -0.0547(2) 0.45038(16) 0.0806(7) Uani 1 1 d . . .
C34 C 0.2011(8) -0.1187(7) 0.3675(5) 0.055(2) Uani 1 1 d . . .
H34 H 0.3009 -0.1505 0.3844 0.066 Uiso 1 1 calc R . .

loop_
_atom_site_aniso_label
_atom_site_aniso_U_11
_atom_site_aniso_U_22
_atom_site_aniso_U_33
_atom_site_aniso_U_23
_atom_site_aniso_U_13
_atom_site_aniso_U_12
Pd1 0.01536(17) 0.01829(18) 0.01078(17) 0.00204(12) 0.00423(11) 0.00206(12)
P1 0.0170(5) 0.0162(5) 0.0120(5) 0.0010(4) 0.0051(4) 0.0014(4)
N1 0.0209(19) 0.030(2) 0.0165(18) 0.0071(16) 0.0062(15) 0.0071(16)
O1 0.0214(16) 0.0234(16) 0.0179(16) 0.0007(13) 0.0072(13) -0.0014(13)
O2 0.0207(17) 0.0318(19) 0.0232(17) 0.0005(14) 0.0055(13) -0.0065(14)
C20 0.020(2) 0.024(2) 0.015(2) 0.0010(17) 0.0037(16) 0.0047(17)
C7 0.019(2) 0.015(2) 0.022(2) 0.0043(16) 0.0060(17) 0.0008(16)
C10 0.030(2) 0.027(2) 0.015(2) 0.0018(18) 0.0015(18) 0.004(2)
C6 0.017(2) 0.016(2) 0.016(2) 0.0036(16) 0.0015(16) 0.0038(16)
C21 0.021(2) 0.028(2) 0.020(2) 0.0003(18) 0.0048(18) 0.0016(18)
C18 0.028(3) 0.029(3) 0.028(3) -0.006(2) 0.015(2) -0.009(2)
C16 0.021(2) 0.038(3) 0.028(3) -0.005(2) 0.003(2) 0.009(2)
C11 0.022(2) 0.019(2) 0.022(2) 0.0041(17) 0.0046(18) 0.0046(17)
C8 0.017(2) 0.017(2) 0.0132(19) 0.0023(15) 0.0050(15) 0.0015(15)
C12 0.032(3) 0.016(2) 0.023(2) -0.0013(18) 0.0024(19) 0.0049(18)
C32 0.019(2) 0.026(2) 0.014(2) 0.0003(17) 0.0019(16) 0.0091(18)
C23 0.027(2) 0.030(3) 0.025(3) -0.008(2) 0.001(2) 0.003(2)
C31 0.020(2) 0.027(2) 0.015(2) 0.0029(17) 0.0031(17) 0.0099(18)
C5 0.023(2) 0.019(2) 0.020(2) 0.0049(17) 0.0021(18) 0.0035(17)
C22 0.025(2) 0.027(3) 0.027(3) -0.001(2) 0.005(2) 0.0004(19)
C19 0.024(2) 0.024(2) 0.020(2) 0.0017(18) 0.0075(18) -0.0003(18)
C1 0.017(2) 0.017(2) 0.0141(19) 0.0032(15) 0.0036(16) 0.0032(16)
C13 0.029(2) 0.019(2) 0.017(2) -0.0019(17) 0.0023(18) 0.0020(18)
C26 0.036(3) 0.040(3) 0.011(2) -0.0001(19) 0.0070(19) 0.017(2)
C27 0.027(2) 0.035(3) 0.014(2) 0.0049(19) 0.0064(18) 0.016(2)
C15 0.022(2) 0.029(2) 0.019(2) 0.0021(18) 0.0055(18) 0.0055(19)
C3 0.027(2) 0.026(2) 0.016(2) 0.0011(18) 0.0077(18) 0.0088(19)
C30 0.026(2) 0.027(2) 0.024(2) 0.0093(19) 0.0081(19) 0.0072(19)
C17 0.019(2) 0.043(3) 0.028(3) -0.010(2) 0.0087(19) 0.001(2)
C2 0.022(2) 0.021(2) 0.018(2) 0.0033(17) 0.0083(17) 0.0027(17)
C14 0.016(2) 0.022(2) 0.015(2) -0.0037(16) 0.0052(16) -0.0004(16)
C9 0.027(2) 0.019(2) 0.017(2) 0.0010(17) 0.0051(18) 0.0056(18)
C29 0.030(3) 0.036(3) 0.029(3) 0.015(2) 0.014(2) 0.008(2)
C24 0.023(2) 0.031(3) 0.018(2) -0.0006(19) 0.0025(18) 0.0110(19)
C4 0.030(2) 0.020(2) 0.019(2) 0.0001(17) 0.0044(18) 0.0063(18)
C25 0.029(3) 0.038(3) 0.021(2) -0.004(2) 0.002(2) 0.011(2)
C28 0.035(3) 0.039(3) 0.020(2) 0.010(2) 0.013(2) 0.014(2)
Cl1 0.0472(8) 0.0318(7) 0.0270(6) -0.0064(5) 0.0126(6) -0.0060(6)
Cl2 0.0693(11) 0.0353(8) 0.0459(9) 0.0015(7) 0.0153(8) 0.0196(7)
Cl3 0.0358(8) 0.0635(11) 0.0499(10) 0.0109(8) -0.0013(7) 0.0035(7)
C33 0.033(3) 0.032(3) 0.029(3) -0.001(2) 0.012(2) -0.002(2)
Cl4 0.0806(13) 0.0410(9) 0.0468(10) 0.0033(7) 0.0201(9) -0.0045(8)
Cl5 0.0711(13) 0.0564(12) 0.0670(13) -0.0083(10) 0.0043(10) -0.0034(10)
Cl6 0.1031(19) 0.0648(13) 0.0829(16) 0.0165(12) 0.0498(15) -0.0126(13)
C34 0.036(3) 0.038(4) 0.095(6) 0.015(4) 0.016(4) 0.003(3)

loop_
_atom_type_symbol
_atom_type_description
_atom_type_scat_dispersion_real
_atom_type_scat_dispersion_imag
_atom_type_scat_source
C C 0.0033 0.0016 'International Tables Vol C Tables 4.2.6.8 and 6.1.1.4'
H H 0.0000 0.0000 'International Tables Vol C Tables 4.2.6.8 and 6.1.1.4'
N N 0.0061 0.0033 'International Tables Vol C Tables 4.2.6.8 and 6.1.1.4'
O O 0.0106 0.0060 'International Tables Vol C Tables 4.2.6.8 and 6.1.1.4'
P P 0.1023 0.0942 'International Tables Vol C Tables 4.2.6.8 and 6.1.1.4'
Pd Pd -0.9988 1.0072 'International Tables Vol C Tables 4.2.6.8 and 6.1.1.4'
Cl Cl 0.1484 0.1585 'International Tables Vol C Tables 4.2.6.8 and 6.1.1.4'

loop_
_geom_angle_atom_site_label_1
_geom_angle_atom_site_label_2
_geom_angle_atom_site_label_3
_geom_angle
_geom_angle_site_symmetry_1
_geom_angle_site_symmetry_3
_geom_angle_publ_flag
C20 Pd1 O1 169.13(16) . . ?
C20 Pd1 N1 82.08(18) . . ?
O1 Pd1 N1 87.95(15) . . ?
C20 Pd1 P1 98.75(13) . . ?
O1 Pd1 P1 91.17(9) . . ?
N1 Pd1 P1 178.93(12) . . ?
C14 P1 C8 107.2(2) . . ?
C14 P1 C1 102.1(2) . . ?
C8 P1 C1 104.8(2) . . ?
C14 P1 Pd1 115.86(15) . . ?
C8 P1 Pd1 114.32(14) . . ?
C1 P1 Pd1 111.33(14) . . ?
C30 N1 C31 118.9(4) . . ?
C30 N1 Pd1 128.4(4) . . ?
C31 N1 Pd1 112.7(3) . . ?
C7 O1 Pd1 135.7(3) . . ?
C21 C20 C32 115.7(4) . . ?
C21 C20 Pd1 133.1(4) . . ?
C32 C20 Pd1 111.2(3) . . ?
O2 C7 O1 123.2(4) . . ?
O2 C7 C6 116.8(4) . . ?
O1 C7 C6 120.0(4) . . ?
C11 C10 C9 119.8(4) . . ?
C5 C6 C1 119.0(4) . . ?
C5 C6 C7 115.1(4) . . ?
C1 C6 C7 125.8(4) . . ?
C20 C21 C22 122.2(5) . . ?
C17 C18 C19 120.6(5) . . ?
C15 C16 C17 119.8(5) . . ?
C12 C11 C10 120.1(4) . . ?
C9 C8 C13 119.0(4) . . ?
C9 C8 P1 121.9(3) . . ?
C13 C8 P1 119.0(3) . . ?
C11 C12 C13 120.1(4) . . ?
C24 C32 C31 118.6(4) . . ?
C24 C32 C20 123.0(5) . . ?
C31 C32 C20 118.4(4) . . ?
C22 C23 C24 119.2(5) . . ?
N1 C31 C27 122.0(5) . . ?
N1 C31 C32 115.5(4) . . ?
C27 C31 C32 122.5(5) . . ?
C4 C5 C6 121.9(4) . . ?
C23 C22 C21 121.3(5) . . ?
C14 C19 C18 119.0(5) . . ?
C6 C1 C2 118.4(4) . . ?
C6 C1 P1 123.2(3) . . ?
C2 C1 P1 118.3(3) . . ?
C12 C13 C8 120.3(4) . . ?
C25 C26 C27 121.6(5) . . ?
C31 C27 C28 117.5(5) . . ?
C31 C27 C26 117.3(5) . . ?
C28 C27 C26 125.2(5) . . ?
C16 C15 C14 120.1(5) . . ?
C2 C3 C4 120.2(4) . . ?
N1 C30 C29 122.1(5) . . ?
C18 C17 C16 120.3(5) . . ?
C3 C2 C1 121.7(4) . . ?
C19 C14 C15 120.1(4) . . ?
C19 C14 P1 123.7(4) . . ?
C15 C14 P1 116.1(4) . . ?
C8 C9 C10 120.6(4) . . ?
C28 C29 C30 120.0(5) . . ?
C23 C24 C32 118.6(4) . . ?
C23 C24 C25 122.6(5) . . ?
C32 C24 C25 118.8(5) . . ?
C5 C4 C3 118.8(4) . . ?
C26 C25 C24 121.3(5) . . ?
C29 C28 C27 119.5(5) . . ?
Cl2 C33 Cl1 111.1(3) . . ?
Cl2 C33 Cl3 109.1(3) . . ?
Cl1 C33 Cl3 110.8(3) . . ?
Cl5 C34 Cl4 116.5(5) . . ?
Cl5 C34 Cl6 107.9(4) . . ?
Cl4 C34 Cl6 109.7(4) . . ?

loop_
_geom_bond_atom_site_label_1
_geom_bond_atom_site_label_2
_geom_bond_distance
_geom_bond_site_symmetry_2
_geom_bond_publ_flag
Pd1 C20 2.009(5) . ?
Pd1 O1 2.071(3) . ?
Pd1 N1 2.082(4) . ?
Pd1 P1 2.2241(11) . ?
P1 C14 1.817(5) . ?
P1 C8 1.820(4) . ?
P1 C1 1.826(5) . ?
N1 C30 1.334(6) . ?
N1 C31 1.369(6) . ?
O1 C7 1.283(6) . ?
O2 C7 1.231(6) . ?
C20 C21 1.389(7) . ?
C20 C32 1.429(6) . ?
C7 C6 1.522(6) . ?
C10 C11 1.389(7) . ?
C10 C9 1.394(7) . ?
C6 C5 1.396(6) . ?
C6 C1 1.407(6) . ?
C21 C22 1.403(7) . ?
C18 C17 1.373(8) . ?
C18 C19 1.401(7) . ?
C16 C15 1.386(7) . ?
C16 C17 1.387(8) . ?
C11 C12 1.388(7) . ?
C8 C9 1.392(6) . ?
C8 C13 1.401(6) . ?
C12 C13 1.389(7) . ?
C32 C24 1.411(7) . ?
C32 C31 1.418(7) . ?
C23 C22 1.386(7) . ?
C23 C24 1.404(8) . ?
C31 C27 1.410(6) . ?
C5 C4 1.388(7) . ?
C19 C14 1.390(7) . ?
C1 C2 1.407(6) . ?
C26 C25 1.351(8) . ?
C26 C27 1.429(8) . ?
C27 C28 1.410(8) . ?
C15 C14 1.394(7) . ?
C3 C2 1.370(7) . ?
C3 C4 1.397(7) . ?
C30 C29 1.394(7) . ?
C29 C28 1.368(8) . ?
C24 C25 1.446(7) . ?
Cl1 C33 1.759(6) . ?
Cl2 C33 1.728(6) . ?
Cl3 C33 1.762(6) . ?
Cl4 C34 1.767(8) . ?
Cl5 C34 1.692(8) . ?
Cl6 C34 1.781(9) . ?
